data_7055407
loop_
_publ_author_name
'Mikhailov, Maksim A.'
'Brylev, Konstantin A.'
'Virovets, Alexandr V.'
'Gallyamov, Marsel R.'
'Novozhilov, Igor'
'Sokolov, Maxim N.'

_publ_section_title
;
 Complexes of {Mo6I8} with nitrophenolates: synthesis and luminescence
;
_journal_issue 2
_journal_name_full 'New J. Chem.'
_journal_page_first 1162
_journal_paper_doi 10.1039/C5NJ02246K
_journal_volume 40
_journal_year 2016
_chemical_formula_moiety 'C36 H24 I8 Mo6 N6 O18, (C16 H36 N)2, C2 H3 N, H2 O'
_chemical_formula_structural '(Bu4N)2 (Mo6I8(O2NC6H4O)6) * MeCN * H2O'
_chemical_formula_sum 'C70 H101 I8 Mo6 N9 O19'
_chemical_formula_weight 2963.44
_chemical_name_systematic
;
 ?
;
_space_group_IT_number 2
_symmetry_cell_setting triclinic
_symmetry_space_group_name_Hall '-P 1'
_symmetry_space_group_name_H-M 'P -1'
_atom_sites_solution_hydrogens geom
_atom_sites_solution_primary direct
_atom_sites_solution_secondary difmap
_audit_creation_method SHELXL-97
_audit_update_record
;
2014-10-07 deposited with the CCDC.
2015-11-10 downloaded from the CCDC.
;
_cell_angle_alpha 90.145(2)
_cell_angle_beta 99.641(2)
_cell_angle_gamma 104.611(2)
_cell_formula_units_Z 2
_cell_length_a 10.2810(6)
_cell_length_b 18.6929(13)
_cell_length_c 24.7011(16)
_cell_measurement_reflns_used 2832
_cell_measurement_temperature 100.0(2)
_cell_measurement_theta_max 25.5083
_cell_measurement_theta_min 2.4323
_cell_volume 4523.7(5)
_computing_cell_refinement 'Apex2 V.1.27 (Bruker, 2005)'
_computing_data_collection 'Apex2 V.1.27 (Bruker, 2005)'
_computing_data_reduction 'Apex2 V.1.27 (Bruker, 2005)'
_computing_molecular_graphics 'SHELXTL V6.22 (Bruker, 2000-2005)'
_computing_publication_material 'local programs'
_computing_structure_refinement 'SHELXL-97 (Sheldrick, 1997)'
_computing_structure_solution 'SHELXS-97 (Sheldrick, 1990)'
_diffrn_ambient_temperature 100.0(2)
_diffrn_detector_area_resol_mean 25
_diffrn_measured_fraction_theta_full 0.978
_diffrn_measured_fraction_theta_max 0.972
_diffrn_measurement_device_type 'Bruker ApexII Duo CCD detector'
_diffrn_measurement_method 'combined omega- and phi-scans'
_diffrn_radiation_monochromator graphite
_diffrn_radiation_source 'fine-focus sealed tube'
_diffrn_radiation_type MoK\a
_diffrn_radiation_wavelength 0.71073
_diffrn_reflns_av_R_equivalents 0.0431
_diffrn_reflns_av_sigmaI/netI 0.1121
_diffrn_reflns_limit_h_max 12
_diffrn_reflns_limit_h_min -12
_diffrn_reflns_limit_k_max 22
_diffrn_reflns_limit_k_min -12
_diffrn_reflns_limit_l_max 30
_diffrn_reflns_limit_l_min -30
_diffrn_reflns_number 21341
_diffrn_reflns_theta_full 25.00
_diffrn_reflns_theta_max 25.73
_diffrn_reflns_theta_min 1.67
_diffrn_standards_decay_% 0
_diffrn_standards_interval_count 0
_diffrn_standards_interval_time 0
_diffrn_standards_number 0
_exptl_absorpt_coefficient_mu 3.603
_exptl_absorpt_correction_T_max 0.7453
_exptl_absorpt_correction_T_min 0.6409
_exptl_absorpt_correction_type empirical
_exptl_absorpt_process_details 'based on intensities (SADABS, Bruker, 2005)'
_exptl_crystal_colour orange
_exptl_crystal_density_diffrn 2.176
_exptl_crystal_density_meas ?
_exptl_crystal_density_method 'not measured'
_exptl_crystal_description lath
_exptl_crystal_F_000 2824
_exptl_crystal_size_max 0.30
_exptl_crystal_size_mid 0.12
_exptl_crystal_size_min 0.06
_refine_diff_density_max 1.481
_refine_diff_density_min -1.114
_refine_diff_density_rms 0.217
_refine_ls_extinction_method none
_refine_ls_goodness_of_fit_ref 0.969
_refine_ls_hydrogen_treatment constr
_refine_ls_matrix_type full
_refine_ls_number_parameters 1016
_refine_ls_number_reflns 16798
_refine_ls_number_restraints 0
_refine_ls_restrained_S_all 0.969
_refine_ls_R_factor_all 0.1161
_refine_ls_R_factor_gt 0.0547
_refine_ls_shift/su_max 0.001
_refine_ls_shift/su_mean 0.000
_refine_ls_structure_factor_coef Fsqd
_refine_ls_weighting_details 'calc w=1/[\s^2^(Fo^2^)+(0.0444P)^2^+0.0000P] where P=(Fo^2^+2Fc^2^)/3'
_refine_ls_weighting_scheme calc
_refine_ls_wR_factor_gt 0.1022
_refine_ls_wR_factor_ref 0.1282
_reflns_number_gt 9728
_reflns_number_total 16798
_reflns_threshold_expression >2sigma(I)
_cod_data_source_file c5nj02246k2.cif
_cod_data_source_block mxm680
_cod_depositor_comments
;
The following automatic conversions were performed:

'_exptl_crystal_density_meas' value 'none' was changed to '?' - the
value is perceived as not measured.

Automatic conversion script
Id: cif_fix_values 4268 2015-11-12 08:31:59Z antanas 
;
_cod_original_sg_symbol_H-M P-1
_cod_database_code 7055407

loop_
_symmetry_equiv_pos_as_xyz
'x, y, z'
'-x, -y, -z'

loop_
_atom_site_label
_atom_site_type_symbol
_atom_site_fract_x
_atom_site_fract_y
_atom_site_fract_z
_atom_site_U_iso_or_equiv
_atom_site_adp_type
_atom_site_occupancy
_atom_site_symmetry_multiplicity
_atom_site_calc_flag
_atom_site_refinement_flags
_atom_site_disorder_assembly
_atom_site_disorder_group
Mo1 Mo 0.07183(9) 0.95207(6) 0.94923(4) 0.0194(2) Uani 1 1 d . . .
Mo2 Mo 0.15510(9) 1.00311(5) 1.05363(4) 0.0190(2) Uani 1 1 d . . .
Mo3 Mo -0.08662(9) 0.90736(5) 1.02382(4) 0.0194(2) Uani 1 1 d . . .
Mo4 Mo 0.10185(10) 0.42978(7) 0.51513(4) 0.0290(3) Uani 1 1 d . . .
Mo5 Mo 0.12140(10) 0.56527(7) 0.55524(4) 0.0291(3) Uani 1 1 d . . .
Mo6 Mo -0.10879(10) 0.45876(7) 0.55230(4) 0.0297(3) Uani 1 1 d . . .
I1 I 0.14790(7) 0.85607(4) 1.02766(3) 0.02351(18) Uani 1 1 d . . .
I2 I 0.32971(7) 1.05128(4) 0.97746(3) 0.02407(18) Uani 1 1 d . . .
I3 I -0.17982(7) 0.84952(4) 0.91599(3) 0.02484(18) Uani 1 1 d . . .
I4 I -0.00385(7) 0.95746(4) 1.13487(3) 0.02424(18) Uani 1 1 d . . .
I5 I 0.12182(8) 0.45240(5) 0.62858(3) 0.0363(2) Uani 1 1 d . . .
I6 I 0.34791(7) 0.53787(5) 0.51885(3) 0.0363(2) Uani 1 1 d . . .
I7 I -0.09595(8) 0.59801(5) 0.59599(3) 0.0357(2) Uani 1 1 d . . .
I8 I -0.13354(8) 0.31431(5) 0.51272(3) 0.0379(2) Uani 1 1 d . . .
O1 O 0.1399(7) 0.9000(5) 0.8881(3) 0.0290(19) Uani 1 1 d . . .
O2 O 0.3319(7) 1.0118(4) 1.1114(3) 0.0276(19) Uani 1 1 d . . .
O3 O -0.1705(7) 0.8025(4) 1.0510(3) 0.0287(19) Uani 1 1 d . . .
O4 O 0.2229(8) 0.3566(5) 0.5360(3) 0.041(2) Uani 1 1 d . . .
O5 O 0.2502(9) 0.6403(6) 0.6181(3) 0.049(3) Uani 1 1 d . . .
O6 O -0.2192(8) 0.4077(5) 0.6111(3) 0.043(2) Uani 1 1 d . . .
N1 N 0.3863(12) 0.6786(6) 0.8528(4) 0.042(3) Uani 1 1 d . . .
N2 N 0.6558(11) 0.8563(7) 1.2359(4) 0.042(3) Uani 1 1 d . . .
N3 N -0.6903(13) 0.6602(9) 1.0820(7) 0.072(5) Uani 1 1 d . . .
N4 N 0.4200(16) 0.1341(9) 0.4590(6) 0.075(5) Uani 1 1 d . . .
N5 N 0.7814(13) 0.6948(8) 0.7301(6) 0.062(4) Uani 1 1 d . . .
N6 N -0.5980(11) 0.4076(7) 0.7461(5) 0.044(3) Uani 1 1 d . . .
O11 O 0.5010(10) 0.6799(6) 0.8789(4) 0.055(3) Uani 1 1 d . . .
O12 O 0.3234(11) 0.6266(5) 0.8185(4) 0.053(3) Uani 1 1 d . . .
O21 O 0.6022(10) 0.8025(6) 1.2592(5) 0.074(4) Uani 1 1 d . . .
O22 O 0.7809(9) 0.8818(6) 1.2415(4) 0.057(3) Uani 1 1 d . . .
O31 O -0.7664(10) 0.6159(8) 1.0457(6) 0.098(5) Uani 1 1 d . . .
O32 O -0.7227(11) 0.6713(7) 1.1256(6) 0.087(4) Uani 1 1 d . . .
O41 O 0.3450(15) 0.0908(8) 0.4230(6) 0.111(6) Uani 1 1 d . . .
O42 O 0.5347(13) 0.1329(8) 0.4793(5) 0.094(5) Uani 1 1 d . . .
O51 O 0.8750(11) 0.7194(7) 0.7031(5) 0.085(4) Uani 1 1 d . . .
O52 O 0.7979(11) 0.6826(7) 0.7786(5) 0.086(4) Uani 1 1 d . . .
O61 O -0.6148(10) 0.3557(6) 0.7779(4) 0.065(3) Uani 1 1 d . . .
O62 O -0.6597(9) 0.4552(6) 0.7427(3) 0.046(3) Uani 1 1 d . . .
C11 C 0.1911(12) 0.8494(6) 0.8813(4) 0.026(3) Uani 1 1 d . . .
C12 C 0.3200(12) 0.8419(7) 0.9148(5) 0.031(3) Uani 1 1 d . . .
H12A H 0.3613 0.8761 0.9451 0.038 Uiso 1 1 calc R . .
C13 C 0.3819(12) 0.7888(7) 0.9045(5) 0.031(3) Uani 1 1 d . . .
H13A H 0.4675 0.7879 0.9258 0.037 Uiso 1 1 calc R . .
C14 C 0.3199(12) 0.7359(7) 0.8628(5) 0.028(3) Uani 1 1 d . . .
C15 C 0.1975(13) 0.7366(7) 0.8299(5) 0.040(3) Uani 1 1 d . . .
H15A H 0.1548 0.6996 0.8016 0.048 Uiso 1 1 calc R . .
C16 C 0.1396(11) 0.7937(7) 0.8399(5) 0.033(3) Uani 1 1 d . . .
H16A H 0.0572 0.7949 0.8164 0.040 Uiso 1 1 calc R . .
C21 C 0.3993(9) 0.9757(6) 1.1395(4) 0.011(2) Uani 1 1 d . . .
C22 C 0.5439(12) 0.9989(8) 1.1489(5) 0.041(3) Uani 1 1 d . . .
H22A H 0.5854 1.0435 1.1334 0.049 Uiso 1 1 calc R . .
C23 C 0.6295(11) 0.9609(8) 1.1794(5) 0.036(3) Uani 1 1 d . . .
H23A H 0.7259 0.9777 1.1831 0.043 Uiso 1 1 calc R . .
C24 C 0.5697(11) 0.8985(7) 1.2037(5) 0.032(3) Uani 1 1 d . . .
C25 C 0.4278(12) 0.8702(7) 1.1962(5) 0.038(3) Uani 1 1 d . . .
H25A H 0.3887 0.8252 1.2119 0.046 Uiso 1 1 calc R . .
C26 C 0.3462(12) 0.9087(6) 1.1657(5) 0.033(3) Uani 1 1 d . . .
H26A H 0.2500 0.8901 1.1616 0.039 Uiso 1 1 calc R . .
C31 C -0.2920(10) 0.7699(6) 1.0585(5) 0.023(3) Uani 1 1 d . . .
C32 C -0.3322(12) 0.7735(7) 1.1104(5) 0.033(3) Uani 1 1 d . . .
H32A H -0.2689 0.8016 1.1401 0.040 Uiso 1 1 calc R . .
C33 C -0.4602(12) 0.7374(8) 1.1186(6) 0.046(4) Uani 1 1 d . . .
H33A H -0.4854 0.7393 1.1538 0.055 Uiso 1 1 calc R . .
C34 C -0.5528(12) 0.6977(8) 1.0747(6) 0.046(4) Uani 1 1 d . . .
C35 C -0.5196(12) 0.6912(8) 1.0229(6) 0.043(4) Uani 1 1 d . . .
H35A H -0.5838 0.6625 0.9938 0.051 Uiso 1 1 calc R . .
C36 C -0.3894(12) 0.7281(7) 1.0155(5) 0.039(3) Uani 1 1 d . . .
H36A H -0.3650 0.7251 0.9803 0.047 Uiso 1 1 calc R . .
C41 C 0.2636(11) 0.3064(7) 0.5163(4) 0.027(3) Uani 1 1 d . . .
C42 C 0.1831(13) 0.2504(8) 0.4771(5) 0.039(3) Uani 1 1 d . . .
H42A H 0.0917 0.2510 0.4628 0.046 Uiso 1 1 calc R . .
C43 C 0.2346(13) 0.1949(7) 0.4593(5) 0.042(3) Uani 1 1 d . . .
H43A H 0.1782 0.1580 0.4330 0.050 Uiso 1 1 calc R . .
C44 C 0.3683(13) 0.1924(8) 0.4793(5) 0.040(3) Uani 1 1 d . . .
C45 C 0.4473(12) 0.2445(7) 0.5180(5) 0.038(3) Uani 1 1 d . . .
H45A H 0.5382 0.2422 0.5316 0.046 Uiso 1 1 calc R . .
C46 C 0.4008(13) 0.2996(7) 0.5378(5) 0.036(3) Uani 1 1 d . . .
H46A H 0.4578 0.3338 0.5658 0.043 Uiso 1 1 calc R . .
C51 C 0.3734(13) 0.6504(8) 0.6435(5) 0.038(3) Uani 1 1 d . . .
C52 C 0.4019(12) 0.6326(7) 0.6981(5) 0.036(3) Uani 1 1 d . . .
H52A H 0.3279 0.6114 0.7163 0.044 Uiso 1 1 calc R . .
C53 C 0.5342(12) 0.6446(8) 0.7271(5) 0.040(3) Uani 1 1 d . . .
H53A H 0.5512 0.6306 0.7641 0.048 Uiso 1 1 calc R . .
C54 C 0.6399(12) 0.6776(7) 0.7003(5) 0.036(3) Uani 1 1 d . . .
C55 C 0.6177(13) 0.6971(8) 0.6467(5) 0.046(4) Uani 1 1 d . . .
H55A H 0.6918 0.7204 0.6292 0.056 Uiso 1 1 calc R . .
C56 C 0.4855(14) 0.6820(8) 0.6190(6) 0.051(4) Uani 1 1 d . . .
H56A H 0.4700 0.6938 0.5815 0.061 Uiso 1 1 calc R . .
C61 C -0.3084(12) 0.4109(7) 0.6419(5) 0.033(3) Uani 1 1 d . . .
C62 C -0.3243(14) 0.3584(8) 0.6834(5) 0.046(4) Uani 1 1 d . . .
H62A H -0.2705 0.3236 0.6877 0.055 Uiso 1 1 calc R . .
C63 C -0.4175(13) 0.3579(8) 0.7173(5) 0.046(4) Uani 1 1 d . . .
H63A H -0.4278 0.3232 0.7452 0.055 Uiso 1 1 calc R . .
C64 C -0.4964(12) 0.4086(7) 0.7106(5) 0.036(3) Uani 1 1 d . . .
C65 C -0.4821(11) 0.4602(7) 0.6710(5) 0.032(3) Uani 1 1 d . . .
H65A H -0.5356 0.4951 0.6676 0.038 Uiso 1 1 calc R . .
C66 C -0.3898(12) 0.4611(8) 0.6361(5) 0.037(3) Uani 1 1 d . . .
H66A H -0.3815 0.4960 0.6081 0.044 Uiso 1 1 calc R . .
N11 N 0.8654(8) 0.5832(5) 0.1139(4) 0.025(2) Uani 1 1 d . . .
C111 C 0.9026(12) 0.5267(7) 0.1545(6) 0.045(4) Uani 1 1 d . . .
H11A H 0.8627 0.5314 0.1878 0.054 Uiso 1 1 calc R . .
H11B H 0.8587 0.4765 0.1376 0.054 Uiso 1 1 calc R . .
C112 C 1.0486(12) 0.5324(8) 0.1719(5) 0.044(4) Uani 1 1 d . . .
H11C H 1.0921 0.5803 0.1925 0.052 Uiso 1 1 calc R . .
H11D H 1.0914 0.5319 0.1389 0.052 Uiso 1 1 calc R . .
C113 C 1.0741(16) 0.4719(10) 0.2068(7) 0.070(5) Uani 1 1 d . . .
H11E H 1.0335 0.4248 0.1847 0.084 Uiso 1 1 calc R . .
H11F H 1.1740 0.4779 0.2147 0.084 Uiso 1 1 calc R . .
C114 C 1.0275(19) 0.4639(12) 0.2562(7) 0.099(7) Uani 1 1 d . . .
H11G H 1.0640 0.4267 0.2772 0.149 Uiso 1 1 calc R . .
H11H H 0.9275 0.4480 0.2493 0.149 Uiso 1 1 calc R . .
H11I H 1.0577 0.5114 0.2774 0.149 Uiso 1 1 calc R . .
C121 C 0.9033(12) 0.5668(7) 0.0589(5) 0.039(3) Uani 1 1 d . . .
H12B H 1.0022 0.5697 0.0646 0.047 Uiso 1 1 calc R . .
H12C H 0.8535 0.5155 0.0459 0.047 Uiso 1 1 calc R . .
C122 C 0.8727(13) 0.6174(8) 0.0161(5) 0.043(3) Uani 1 1 d . . .
H12D H 0.9203 0.6690 0.0289 0.051 Uiso 1 1 calc R . .
H12E H 0.7733 0.6132 0.0088 0.051 Uiso 1 1 calc R . .
C123 C 0.9199(13) 0.5981(8) -0.0385(5) 0.046(4) Uani 1 1 d . . .
H12F H 1.0184 0.6002 -0.0308 0.056 Uiso 1 1 calc R . .
H12G H 0.8693 0.5472 -0.0522 0.056 Uiso 1 1 calc R . .
C124 C 0.8940(18) 0.6517(9) -0.0812(6) 0.074(5) Uani 1 1 d . . .
H12H H 0.9322 0.6424 -0.1135 0.111 Uiso 1 1 calc R . .
H12I H 0.9374 0.7023 -0.0663 0.111 Uiso 1 1 calc R . .
H12J H 0.7955 0.6455 -0.0918 0.111 Uiso 1 1 calc R . .
C131 C 0.7121(11) 0.5760(7) 0.1080(5) 0.036(3) Uani 1 1 d . . .
H13B H 0.6911 0.5853 0.1446 0.043 Uiso 1 1 calc R . .
H13C H 0.6892 0.6150 0.0841 0.043 Uiso 1 1 calc R . .
C132 C 0.6210(13) 0.5017(8) 0.0845(5) 0.046(4) Uani 1 1 d . . .
H13D H 0.6428 0.4915 0.0481 0.055 Uiso 1 1 calc R . .
H13E H 0.6408 0.4625 0.1089 0.055 Uiso 1 1 calc R . .
C133 C 0.4703(12) 0.4984(7) 0.0779(5) 0.039(3) Uani 1 1 d . . .
H13F H 0.4175 0.4504 0.0592 0.047 Uiso 1 1 calc R . .
H13G H 0.4514 0.5381 0.0538 0.047 Uiso 1 1 calc R . .
C134 C 0.4189(13) 0.5066(9) 0.1323(5) 0.050(4) Uani 1 1 d . . .
H13H H 0.3196 0.4989 0.1248 0.075 Uiso 1 1 calc R . .
H13I H 0.4619 0.5564 0.1490 0.075 Uiso 1 1 calc R . .
H13J H 0.4426 0.4697 0.1575 0.075 Uiso 1 1 calc R . .
C141 C 0.9432(13) 0.6610(7) 0.1344(6) 0.044(4) Uani 1 1 d . . .
H14A H 1.0403 0.6664 0.1319 0.053 Uiso 1 1 calc R . .
H14B H 0.9100 0.6955 0.1085 0.053 Uiso 1 1 calc R . .
C142 C 0.9378(14) 0.6858(8) 0.1899(6) 0.052(4) Uani 1 1 d . B .
H14C H 0.9613 0.6497 0.2165 0.062 Uiso 1 1 calc R . .
H14D H 0.8443 0.6893 0.1920 0.062 Uiso 1 1 calc R . .
C143 C 1.0379(19) 0.7610(10) 0.2043(8) 0.089(7) Uani 1 1 d . . .
H14E H 1.1297 0.7558 0.2009 0.107 Uiso 1 1 calc R A 2
H14F H 1.0140 0.7951 0.1760 0.107 Uiso 1 1 calc R A 2
C144 C 1.0478(18) 0.7950(12) 0.2555(9) 0.116(9) Uani 1 1 d . B 2
H14G H 1.1158 0.8428 0.2587 0.174 Uiso 1 1 calc R B 2
H14H H 1.0756 0.7633 0.2844 0.174 Uiso 1 1 calc R B 2
H14I H 0.9589 0.8027 0.2593 0.174 Uiso 1 1 calc R B 2
N21 N 0.6876(15) 0.0492(9) 0.3536(5) 0.075(4) Uani 1 1 d . . .
C214 C 0.379(2) 0.1556(10) 0.2211(7) 0.122(10) Uani 1 1 d . C 2
H21A H 0.4461 0.1677 0.1963 0.184 Uiso 1 1 calc R C 2
H21B H 0.3247 0.1920 0.2181 0.184 Uiso 1 1 calc R C 2
H21C H 0.3190 0.1061 0.2109 0.184 Uiso 1 1 calc R C 2
C211 C 0.606(2) 0.1047(12) 0.3424(9) 0.128(10) Uani 1 1 d . C 2
H21D H 0.6654 0.1550 0.3528 0.154 Uiso 1 1 calc R C 2
H21E H 0.5330 0.0953 0.3651 0.154 Uiso 1 1 calc R C 2
C212 C 0.541(2) 0.1010(11) 0.2818(9) 0.120(10) Uani 1 1 d . C 2
H21F H 0.4855 0.0503 0.2701 0.144 Uiso 1 1 calc R C 2
H21G H 0.6127 0.1153 0.2586 0.144 Uiso 1 1 calc R C 2
C213 C 0.449(2) 0.1571(10) 0.2768(8) 0.117(9) Uani 1 1 d . C 2
H21H H 0.3819 0.1438 0.3018 0.140 Uiso 1 1 calc R C 2
H21I H 0.5068 0.2077 0.2878 0.140 Uiso 1 1 calc R C 2
C221 C 0.743(2) 0.0505(13) 0.4171(7) 0.103(7) Uani 1 1 d . C .
H22B H 0.6641 0.0383 0.4366 0.123 Uiso 1 1 calc R . .
H22C H 0.7917 0.0111 0.4241 0.123 Uiso 1 1 calc R . .
C222 C 0.830(2) 0.1167(14) 0.4395(12) 0.139(11) Uani 1 1 d . . .
H22D H 0.7798 0.1558 0.4376 0.167 Uiso 1 1 calc R C .
H22E H 0.9060 0.1323 0.4188 0.167 Uiso 1 1 calc R . .
C223 C 0.887(3) 0.1045(16) 0.5015(9) 0.148(12) Uani 1 1 d . C .
H22F H 0.9669 0.1468 0.5131 0.178 Uiso 0.50 1 calc PR D 1
H22G H 0.8162 0.1108 0.5227 0.178 Uiso 0.50 1 calc PR D 1
H22H H 0.9744 0.0919 0.5014 0.178 Uiso 0.50 1 calc PR D 2
H22I H 0.9090 0.1535 0.5211 0.178 Uiso 0.50 1 calc PR D 2
C22C C 0.923(4) 0.046(2) 0.5198(16) 0.084(11) Uiso 0.50 1 d P C 1
H22J H 0.8463 0.0019 0.5105 0.127 Uiso 0.50 1 calc PR C 1
H22K H 0.9515 0.0513 0.5599 0.127 Uiso 0.50 1 calc PR C 1
H22L H 0.9999 0.0395 0.5029 0.127 Uiso 0.50 1 calc PR C 1
C22D C 0.813(4) 0.052(3) 0.5365(18) 0.110(15) Uiso 0.50 1 d P C 2
H22M H 0.7373 0.0693 0.5462 0.164 Uiso 0.50 1 calc PR C 2
H22N H 0.8751 0.0466 0.5701 0.164 Uiso 0.50 1 calc PR C 2
H22O H 0.7764 0.0033 0.5166 0.164 Uiso 0.50 1 calc PR C 2
C231 C 0.8014(17) 0.0649(11) 0.3204(8) 0.084(6) Uani 1 1 d . C .
H23B H 0.7482 0.0667 0.2834 0.101 Uiso 0.40 1 calc PR E 1
H23C H 0.8216 0.0159 0.3203 0.101 Uiso 0.40 1 calc PR E 1
H23D H 0.7606 0.0527 0.2812 0.101 Uiso 0.60 1 calc PR E 2
H23E H 0.8452 0.1188 0.3241 0.101 Uiso 0.60 1 calc PR E 2
C23A C 0.942(6) 0.115(3) 0.313(2) 0.12(2) Uiso 0.40 1 d P C 1
H23F H 0.9308 0.1532 0.2860 0.140 Uiso 0.40 1 calc PR C 1
H23G H 0.9942 0.1397 0.3482 0.140 Uiso 0.40 1 calc PR C 1
C23B C 0.905(2) 0.0269(12) 0.3344(9) 0.039(5) Uiso 0.60 1 d P C 2
H23H H 0.8678 -0.0272 0.3274 0.046 Uiso 0.60 1 calc PR C 2
H23I H 0.9491 0.0372 0.3734 0.046 Uiso 0.60 1 calc PR C 2
C233 C 1.0145(19) 0.0629(15) 0.2915(9) 0.138(11) Uani 1 1 d . . .
H23J H 0.9338 0.0253 0.2722 0.166 Uiso 0.40 1 calc PR C 1
H23K H 1.0504 0.0926 0.2616 0.166 Uiso 0.40 1 calc PR C 1
H23L H 0.9673 0.0582 0.2528 0.166 Uiso 0.60 1 calc PR C 2
H23M H 1.0603 0.1156 0.3015 0.166 Uiso 0.60 1 calc PR C 2
C234 C 1.112(2) 0.0166(14) 0.3005(8) 0.130(10) Uani 1 1 d . C .
H23N H 1.1648 0.0267 0.3378 0.195 Uiso 1 1 calc R . .
H23O H 1.1744 0.0281 0.2738 0.195 Uiso 1 1 calc R . .
H23P H 1.0624 -0.0358 0.2957 0.195 Uiso 1 1 calc R . .
C241 C 0.5999(17) -0.0307(9) 0.3400(7) 0.069(5) Uani 1 1 d . C .
H24A H 0.6595 -0.0646 0.3495 0.083 Uiso 1 1 calc R . .
H24B H 0.5678 -0.0364 0.2997 0.083 Uiso 1 1 calc R . .
C242 C 0.473(2) -0.0569(13) 0.3685(8) 0.104(7) Uani 1 1 d . . .
H24C H 0.5015 -0.0499 0.4089 0.125 Uiso 1 1 calc R C .
H24D H 0.4068 -0.0275 0.3566 0.125 Uiso 1 1 calc R . .
C243 C 0.409(2) -0.1387(13) 0.3524(10) 0.113(8) Uani 1 1 d . C .
H24E H 0.4766 -0.1674 0.3639 0.135 Uiso 1 1 calc R . .
H24F H 0.3815 -0.1450 0.3119 0.135 Uiso 1 1 calc R . .
C244 C 0.283(2) -0.1684(13) 0.3794(9) 0.125(9) Uani 1 1 d . . .
H24G H 0.3126 -0.1732 0.4188 0.188 Uiso 1 1 calc R C .
H24H H 0.2323 -0.2170 0.3624 0.188 Uiso 1 1 calc R . .
H24I H 0.2246 -0.1341 0.3744 0.188 Uiso 1 1 calc R . .
O1W O 0.1541(18) 0.7473(10) 0.6694(9) 0.178(8) Uani 1 1 d . . .
N1S N 0.197(2) 0.1340(12) 0.6050(9) 0.151(10) Uani 1 1 d . . .
C1S C 0.195(2) 0.1877(11) 0.6223(8) 0.081(6) Uani 1 1 d . . .
C2S C 0.1973(18) 0.2558(10) 0.6466(6) 0.074(5) Uani 1 1 d . . .
H2SA H 0.1038 0.2609 0.6434 0.112 Uiso 1 1 calc R . .
H2SB H 0.2510 0.2960 0.6279 0.112 Uiso 1 1 calc R . .
H2SC H 0.2386 0.2582 0.6855 0.112 Uiso 1 1 calc R . .

loop_
_atom_site_aniso_label
_atom_site_aniso_U_11
_atom_site_aniso_U_22
_atom_site_aniso_U_33
_atom_site_aniso_U_23
_atom_site_aniso_U_13
_atom_site_aniso_U_12
Mo1 0.0153(4) 0.0192(5) 0.0244(5) 0.0025(4) 0.0028(4) 0.0061(4)
Mo2 0.0135(4) 0.0187(5) 0.0240(5) 0.0032(4) 0.0003(4) 0.0045(4)
Mo3 0.0143(4) 0.0176(5) 0.0259(5) 0.0036(4) 0.0019(4) 0.0041(4)
Mo4 0.0268(5) 0.0478(7) 0.0200(5) 0.0022(5) 0.0015(4) 0.0250(5)
Mo5 0.0251(5) 0.0482(7) 0.0199(5) 0.0003(5) 0.0010(4) 0.0221(5)
Mo6 0.0266(5) 0.0481(8) 0.0217(5) 0.0039(5) 0.0048(4) 0.0226(5)
I1 0.0195(3) 0.0216(4) 0.0313(4) 0.0051(3) 0.0034(3) 0.0093(3)
I2 0.0145(3) 0.0246(4) 0.0338(4) 0.0052(3) 0.0041(3) 0.0062(3)
I3 0.0214(4) 0.0208(4) 0.0301(4) 0.0002(3) 0.0000(3) 0.0043(3)
I4 0.0217(4) 0.0261(5) 0.0262(4) 0.0063(3) 0.0037(3) 0.0087(3)
I5 0.0393(5) 0.0591(6) 0.0202(4) 0.0038(4) 0.0011(4) 0.0332(4)
I6 0.0234(4) 0.0604(6) 0.0311(4) -0.0006(4) 0.0033(3) 0.0228(4)
I7 0.0329(4) 0.0602(6) 0.0235(4) -0.0001(4) 0.0036(3) 0.0301(4)
I8 0.0364(4) 0.0468(6) 0.0365(5) 0.0035(4) 0.0084(4) 0.0206(4)
O1 0.025(4) 0.035(5) 0.033(5) 0.009(4) 0.012(4) 0.015(4)
O2 0.019(4) 0.020(5) 0.037(5) 0.001(4) 0.000(4) -0.005(3)
O3 0.025(4) 0.014(4) 0.043(5) 0.004(4) 0.002(4) 0.002(3)
O4 0.046(5) 0.058(7) 0.026(5) 0.003(4) -0.003(4) 0.032(5)
O5 0.044(5) 0.075(8) 0.040(5) 0.003(5) -0.001(5) 0.043(5)
O6 0.034(5) 0.065(7) 0.042(5) 0.003(5) 0.014(4) 0.033(5)
N1 0.067(8) 0.032(7) 0.037(6) 0.008(6) 0.016(6) 0.027(6)
N2 0.041(7) 0.057(9) 0.031(6) 0.011(6) -0.001(5) 0.022(6)
N3 0.033(7) 0.084(12) 0.102(13) 0.063(10) 0.031(8) 0.004(7)
N4 0.093(11) 0.081(12) 0.059(9) -0.017(9) -0.006(9) 0.053(10)
N5 0.043(8) 0.065(10) 0.068(10) -0.012(8) -0.026(8) 0.017(7)
N6 0.040(7) 0.050(8) 0.043(7) 0.007(6) 0.014(6) 0.008(6)
O11 0.051(6) 0.057(7) 0.065(7) 0.004(6) 0.000(5) 0.033(5)
O12 0.092(8) 0.036(6) 0.033(5) -0.005(5) 0.011(5) 0.021(6)
O21 0.059(7) 0.060(8) 0.095(9) 0.044(7) -0.011(6) 0.016(6)
O22 0.034(5) 0.072(8) 0.068(7) 0.005(6) -0.008(5) 0.027(5)
O31 0.023(5) 0.109(12) 0.139(12) 0.063(10) -0.010(7) -0.008(6)
O32 0.050(7) 0.080(10) 0.144(13) 0.054(9) 0.050(8) 0.022(6)
O41 0.124(12) 0.113(12) 0.100(10) -0.062(9) -0.031(9) 0.071(10)
O42 0.092(9) 0.133(12) 0.084(9) -0.022(8) -0.016(7) 0.100(9)
O51 0.035(6) 0.093(10) 0.122(11) -0.033(8) 0.012(7) 0.009(6)
O52 0.060(7) 0.120(12) 0.071(8) 0.000(8) -0.032(7) 0.037(7)
O61 0.071(7) 0.067(8) 0.068(7) 0.027(6) 0.047(6) 0.018(6)
O62 0.047(6) 0.078(8) 0.026(5) 0.009(5) 0.016(4) 0.031(6)
C11 0.043(7) 0.014(6) 0.015(6) -0.005(5) 0.013(5) -0.009(6)
C12 0.036(7) 0.032(8) 0.027(7) -0.002(6) 0.000(6) 0.015(6)
C13 0.034(7) 0.033(8) 0.030(7) 0.001(6) 0.006(6) 0.017(6)
C14 0.033(6) 0.024(7) 0.033(7) 0.006(6) 0.008(6) 0.014(6)
C15 0.054(8) 0.025(8) 0.041(8) -0.009(6) -0.001(7) 0.015(7)
C16 0.022(6) 0.035(8) 0.039(7) -0.012(6) -0.013(5) 0.012(6)
C21 0.007(4) 0.016(6) 0.008(5) -0.008(4) -0.002(4) 0.004(4)
C22 0.027(6) 0.057(10) 0.045(8) 0.016(7) 0.015(6) 0.016(7)
C23 0.017(6) 0.064(10) 0.030(7) -0.005(7) 0.008(5) 0.016(6)
C24 0.023(6) 0.042(8) 0.033(7) 0.000(6) -0.003(5) 0.017(6)
C25 0.031(7) 0.026(8) 0.055(9) 0.020(7) 0.008(6) 0.004(6)
C26 0.029(6) 0.024(7) 0.043(8) 0.015(6) 0.004(6) 0.004(6)
C31 0.021(6) 0.012(6) 0.038(7) 0.008(5) 0.001(5) 0.012(5)
C32 0.037(7) 0.021(7) 0.050(8) 0.013(6) 0.021(6) 0.012(6)
C33 0.030(7) 0.058(10) 0.059(9) 0.015(8) 0.027(7) 0.017(7)
C34 0.026(6) 0.042(9) 0.076(11) 0.042(8) 0.018(7) 0.015(6)
C35 0.027(6) 0.046(9) 0.053(9) 0.031(7) 0.005(6) 0.007(6)
C36 0.032(7) 0.044(9) 0.041(8) 0.012(7) -0.002(6) 0.014(6)
C41 0.023(6) 0.045(8) 0.021(6) 0.013(6) 0.002(5) 0.025(6)
C42 0.035(7) 0.054(10) 0.029(7) -0.001(7) -0.004(6) 0.021(7)
C43 0.044(8) 0.032(8) 0.045(8) -0.005(7) -0.006(7) 0.010(7)
C44 0.045(8) 0.034(8) 0.046(8) 0.006(7) 0.003(7) 0.022(7)
C45 0.030(7) 0.037(9) 0.051(8) 0.009(7) 0.013(6) 0.013(6)
C46 0.044(7) 0.039(9) 0.028(7) 0.001(6) 0.004(6) 0.017(7)
C51 0.044(8) 0.045(9) 0.025(7) 0.001(6) 0.002(6) 0.016(7)
C52 0.033(7) 0.041(9) 0.034(7) -0.005(6) 0.007(6) 0.007(6)
C53 0.037(7) 0.050(9) 0.032(7) -0.005(7) -0.006(6) 0.017(7)
C54 0.034(7) 0.034(8) 0.036(8) -0.006(6) -0.007(6) 0.010(6)
C55 0.038(8) 0.054(10) 0.047(9) 0.000(7) 0.017(7) 0.005(7)
C56 0.049(9) 0.067(11) 0.036(8) 0.001(8) 0.002(7) 0.015(8)
C61 0.035(7) 0.037(8) 0.025(7) 0.002(6) 0.005(6) 0.007(6)
C62 0.052(8) 0.043(9) 0.052(9) 0.001(7) 0.027(7) 0.019(7)
C63 0.052(8) 0.054(10) 0.044(8) 0.017(7) 0.024(7) 0.026(8)
C64 0.035(7) 0.040(9) 0.035(7) 0.006(6) 0.013(6) 0.008(6)
C65 0.028(6) 0.035(8) 0.033(7) -0.008(6) 0.005(5) 0.010(6)
C66 0.033(7) 0.062(10) 0.022(6) 0.008(6) 0.009(5) 0.020(7)
N11 0.013(4) 0.025(6) 0.034(6) 0.005(5) 0.000(4) 0.003(4)
C111 0.041(8) 0.036(9) 0.050(9) 0.011(7) 0.000(7) 0.002(7)
C112 0.035(7) 0.054(10) 0.047(8) 0.023(7) 0.009(6) 0.020(7)
C113 0.055(10) 0.080(14) 0.067(12) 0.020(10) -0.023(9) 0.023(9)
C114 0.088(15) 0.13(2) 0.073(14) -0.019(14) 0.000(12) 0.026(14)
C121 0.030(7) 0.043(9) 0.045(8) 0.002(7) 0.008(6) 0.012(6)
C122 0.037(7) 0.043(9) 0.044(8) -0.006(7) -0.002(6) 0.009(7)
C123 0.041(8) 0.059(10) 0.045(8) 0.001(8) 0.012(7) 0.019(7)
C124 0.105(14) 0.070(13) 0.048(10) 0.006(9) 0.008(10) 0.028(11)
C131 0.021(6) 0.042(9) 0.041(8) 0.011(6) 0.011(5) 0.000(6)
C132 0.049(8) 0.048(10) 0.037(8) 0.003(7) 0.015(7) 0.002(7)
C133 0.029(7) 0.034(8) 0.053(9) 0.006(7) 0.003(6) 0.005(6)
C134 0.031(7) 0.075(12) 0.044(8) 0.001(8) 0.010(6) 0.011(7)
C141 0.032(7) 0.040(9) 0.063(10) 0.002(7) 0.012(7) 0.014(7)
C142 0.051(9) 0.038(9) 0.070(11) -0.008(8) 0.007(8) 0.020(7)
C143 0.092(14) 0.053(13) 0.108(16) -0.025(12) -0.023(12) 0.018(11)
C144 0.061(12) 0.089(17) 0.19(3) -0.028(17) -0.018(15) 0.029(12)
N21 0.086(11) 0.091(12) 0.059(9) -0.024(8) 0.010(8) 0.047(10)
C214 0.22(3) 0.047(12) 0.076(13) -0.020(10) -0.074(15) 0.047(15)
C211 0.16(2) 0.096(18) 0.119(18) -0.036(15) -0.075(17) 0.076(17)
C212 0.14(2) 0.057(14) 0.138(19) -0.036(13) -0.074(16) 0.054(14)
C213 0.16(2) 0.050(13) 0.111(17) -0.015(12) -0.061(16) 0.033(14)
C221 0.14(2) 0.11(2) 0.067(13) -0.026(13) 0.004(13) 0.055(17)
C222 0.074(15) 0.11(2) 0.24(3) -0.03(2) 0.053(18) 0.022(15)
C223 0.18(3) 0.21(3) 0.077(16) 0.023(18) -0.024(18) 0.12(3)
C231 0.058(11) 0.094(16) 0.085(14) -0.002(12) -0.015(10) 0.012(11)
C233 0.051(12) 0.24(3) 0.124(19) -0.09(2) -0.015(12) 0.060(16)
C234 0.075(15) 0.21(3) 0.082(15) -0.036(17) 0.007(12) 0.010(17)
C241 0.075(12) 0.063(13) 0.066(11) -0.019(10) 0.006(10) 0.016(10)
C242 0.112(17) 0.14(2) 0.079(14) -0.018(14) 0.044(13) 0.051(16)
C243 0.095(16) 0.10(2) 0.14(2) 0.028(17) 0.063(15) 0.001(14)
C244 0.110(18) 0.13(2) 0.14(2) 0.056(18) 0.026(16) 0.028(16)
O1W 0.157(17) 0.111(15) 0.26(2) -0.031(15) 0.029(16) 0.029(12)
N1S 0.22(2) 0.086(16) 0.140(19) -0.025(14) -0.056(17) 0.071(17)
C1S 0.089(14) 0.053(13) 0.084(14) 0.006(11) -0.040(11) 0.024(12)
C2S 0.104(14) 0.064(13) 0.057(11) 0.021(10) -0.008(10) 0.038(11)

loop_
_atom_type_symbol
_atom_type_description
_atom_type_scat_dispersion_real
_atom_type_scat_dispersion_imag
_atom_type_scat_source
C C 0.0033 0.0016 'International Tables Vol C Tables 4.2.6.8 and 6.1.1.4'
H H 0.0000 0.0000 'International Tables Vol C Tables 4.2.6.8 and 6.1.1.4'
N N 0.0061 0.0033 'International Tables Vol C Tables 4.2.6.8 and 6.1.1.4'
O O 0.0106 0.0060 'International Tables Vol C Tables 4.2.6.8 and 6.1.1.4'
Mo Mo -1.6832 0.6857 'International Tables Vol C Tables 4.2.6.8 and 6.1.1.4'
I I -0.4742 1.8119 'International Tables Vol C Tables 4.2.6.8 and 6.1.1.4'

loop_
_geom_angle_atom_site_label_1
_geom_angle_atom_site_label_2
_geom_angle_atom_site_label_3
_geom_angle
_geom_angle_site_symmetry_1
_geom_angle_site_symmetry_3
Mo2 Mo1 Mo2 89.90(4) 2_577 .
Mo2 Mo1 Mo3 59.78(4) 2_577 2_577
Mo2 Mo1 I1 121.87(4) 2_577 .
Mo2 Mo1 I1 61.63(3) . .
Mo2 Mo1 I2 121.06(5) 2_577 .
Mo2 Mo1 I2 61.76(3) . .
Mo2 Mo1 I3 61.45(3) 2_577 .
Mo2 Mo1 I3 121.26(4) . .
Mo2 Mo1 I4 61.69(3) 2_577 2_577
Mo2 Mo1 I4 121.96(5) . 2_577
Mo3 Mo1 Mo2 60.18(4) . 2_577
Mo3 Mo1 Mo2 59.80(3) . .
Mo3 Mo1 Mo2 59.95(4) 2_577 .
Mo3 Mo1 Mo3 89.85(4) . 2_577
Mo3 Mo1 I1 61.70(3) . .
Mo3 Mo1 I1 121.56(4) 2_577 .
Mo3 Mo1 I2 121.55(4) . .
Mo3 Mo1 I2 61.30(3) 2_577 .
Mo3 Mo1 I3 61.47(3) . .
Mo3 Mo1 I3 121.23(4) 2_577 .
Mo3 Mo1 I4 121.85(4) . 2_577
Mo3 Mo1 I4 62.03(3) 2_577 2_577
I1 Mo1 I2 90.20(3) . .
I1 Mo1 I3 90.11(4) . .
I3 Mo1 I2 176.58(5) . .
I4 Mo1 I1 175.63(5) 2_577 .
I4 Mo1 I2 89.69(4) 2_577 .
I4 Mo1 I3 89.74(3) 2_577 .
O1 Mo1 Mo2 130.7(2) . 2_577
O1 Mo1 Mo2 139.4(2) . .
O1 Mo1 Mo3 135.6(2) . .
O1 Mo1 Mo3 134.2(2) . 2_577
O1 Mo1 I1 91.5(2) . .
O1 Mo1 I2 90.8(2) . .
O1 Mo1 I3 85.8(2) . .
O1 Mo1 I4 84.1(2) . 2_577
Mo1 Mo2 Mo1 90.11(4) 2_577 .
Mo1 Mo2 Mo3 59.88(3) 2_577 2_577
Mo1 Mo2 I1 121.89(4) 2_577 .
Mo1 Mo2 I1 61.35(3) . .
Mo1 Mo2 I2 121.07(4) 2_577 .
Mo1 Mo2 I2 61.42(3) . .
Mo1 Mo2 I3 61.67(3) 2_577 2_577
Mo1 Mo2 I3 121.45(4) . 2_577
Mo1 Mo2 I4 61.44(3) 2_577 .
Mo1 Mo2 I4 121.99(4) . .
Mo3 Mo2 Mo1 60.26(4) . 2_577
Mo3 Mo2 Mo1 59.91(4) . .
Mo3 Mo2 Mo1 60.02(4) 2_577 .
Mo3 Mo2 Mo3 89.96(4) . 2_577
Mo3 Mo2 I1 61.64(3) . .
Mo3 Mo2 I1 121.36(4) 2_577 .
Mo3 Mo2 I2 121.32(4) . .
Mo3 Mo2 I2 61.21(3) 2_577 .
Mo3 Mo2 I3 121.92(4) . 2_577
Mo3 Mo2 I3 61.45(3) 2_577 2_577
Mo3 Mo2 I4 62.09(3) . .
Mo3 Mo2 I4 121.30(4) 2_577 .
I1 Mo2 I2 89.87(4) . .
I3 Mo2 I1 176.05(4) 2_577 .
I3 Mo2 I2 89.37(4) 2_577 .
I3 Mo2 I4 89.72(4) 2_577 .
I4 Mo2 I1 90.79(4) . .
I4 Mo2 I2 176.28(4) . .
O2 Mo2 Mo1 134.9(2) . 2_577
O2 Mo2 Mo1 134.8(2) . .
O2 Mo2 Mo3 137.9(2) . .
O2 Mo2 Mo3 132.1(2) . 2_577
O2 Mo2 I1 90.1(2) . .
O2 Mo2 I2 86.3(2) . .
O2 Mo2 I3 86.0(2) . 2_577
O2 Mo2 I4 90.0(2) . .
Mo1 Mo3 Mo1 90.15(4) . 2_577
Mo1 Mo3 Mo2 59.94(3) . 2_577
Mo1 Mo3 I1 61.50(3) . .
Mo1 Mo3 I1 121.66(4) 2_577 .
Mo1 Mo3 I2 121.84(4) . 2_577
Mo1 Mo3 I2 61.68(3) 2_577 2_577
Mo1 Mo3 I3 61.68(3) . .
Mo1 Mo3 I3 121.47(4) 2_577 .
Mo1 Mo3 I4 121.71(4) . .
Mo1 Mo3 I4 61.11(3) 2_577 .
Mo2 Mo3 Mo1 60.30(4) . .
Mo2 Mo3 Mo1 59.95(4) . 2_577
Mo2 Mo3 Mo1 60.04(4) 2_577 2_577
Mo2 Mo3 Mo2 90.05(4) . 2_577
Mo2 Mo3 I1 61.72(3) . .
Mo2 Mo3 I1 121.43(4) 2_577 .
Mo2 Mo3 I2 121.61(5) . 2_577
Mo2 Mo3 I2 61.92(3) 2_577 2_577
Mo2 Mo3 I3 121.97(4) . .
Mo2 Mo3 I3 61.45(3) 2_577 .
Mo2 Mo3 I4 61.42(3) . .
Mo2 Mo3 I4 121.13(5) 2_577 .
I1 Mo3 I4 90.47(3) . .
I2 Mo3 I1 175.90(5) 2_577 .
I2 Mo3 I4 89.40(4) 2_577 .
I3 Mo3 I1 90.12(4) . .
I3 Mo3 I2 89.75(3) . 2_577
I3 Mo3 I4 176.27(5) . .
O3 Mo3 Mo1 132.3(2) . .
O3 Mo3 Mo1 137.4(2) . 2_577
O3 Mo3 Mo2 131.9(2) . .
O3 Mo3 Mo2 138.0(2) . 2_577
O3 Mo3 I1 84.2(2) . .
O3 Mo3 I2 91.7(2) . 2_577
O3 Mo3 I3 88.4(2) . .
O3 Mo3 I4 88.0(2) . .
Mo5 Mo4 Mo5 90.30(4) 2_566 .
Mo5 Mo4 Mo6 60.23(4) 2_566 .
Mo5 Mo4 Mo6 60.22(4) 2_566 2_566
Mo5 Mo4 Mo6 60.11(4) . 2_566
Mo5 Mo4 I5 121.84(5) 2_566 .
Mo5 Mo4 I5 61.23(4) . .
Mo5 Mo4 I6 121.49(5) 2_566 .
Mo5 Mo4 I6 61.40(4) . .
Mo5 Mo4 I7 61.84(3) 2_566 2_566
Mo5 Mo4 I7 121.41(5) . 2_566
Mo5 Mo4 I8 61.70(4) 2_566 .
Mo5 Mo4 I8 121.95(5) . .
Mo6 Mo4 Mo5 60.20(4) . .
Mo6 Mo4 Mo6 90.36(4) . 2_566
Mo6 Mo4 I5 61.62(3) . .
Mo6 Mo4 I5 121.32(5) 2_566 .
Mo6 Mo4 I6 121.59(5) . .
Mo6 Mo4 I6 61.28(4) 2_566 .
Mo6 Mo4 I7 122.06(4) . 2_566
Mo6 Mo4 I7 61.33(4) 2_566 2_566
Mo6 Mo4 I8 61.76(4) . .
Mo6 Mo4 I8 121.91(4) 2_566 .
I5 Mo4 I6 89.62(4) . .
I5 Mo4 I8 90.39(4) . .
I6 Mo4 I8 175.98(5) . .
I7 Mo4 I5 176.02(5) 2_566 .
I7 Mo4 I6 89.37(4) 2_566 .
I7 Mo4 I8 90.34(4) 2_566 .
O4 Mo4 Mo5 138.5(2) . 2_566
O4 Mo4 Mo5 131.2(2) . .
O4 Mo4 Mo6 134.5(3) . .
O4 Mo4 Mo6 134.9(3) . 2_566
O4 Mo4 I5 85.4(2) . .
O4 Mo4 I6 85.8(3) . .
O4 Mo4 I7 90.7(2) . 2_566
O4 Mo4 I8 90.2(3) . .
Mo4 Mo5 Mo4 89.70(4) 2_566 .
Mo4 Mo5 Mo6 59.93(4) 2_566 2_566
Mo4 Mo5 Mo6 59.96(4) . 2_566
Mo4 Mo5 Mo6 60.00(4) 2_566 .
Mo4 Mo5 Mo6 59.83(4) . .
Mo4 Mo5 I5 121.68(5) 2_566 .
Mo4 Mo5 I5 61.76(4) . .
Mo4 Mo5 I6 121.25(5) 2_566 .
Mo4 Mo5 I6 61.67(4) . .
Mo4 Mo5 I7 61.21(3) 2_566 .
Mo4 Mo5 I7 120.87(5) . .
Mo4 Mo5 I8 61.61(4) 2_566 2_566
Mo4 Mo5 I8 121.59(5) . 2_566
Mo6 Mo5 Mo6 90.06(5) 2_566 .
Mo6 Mo5 I5 121.69(5) 2_566 .
Mo6 Mo5 I5 61.68(4) . .
Mo6 Mo5 I6 61.33(3) 2_566 .
Mo6 Mo5 I6 121.49(5) . .
Mo6 Mo5 I7 121.13(4) 2_566 .
Mo6 Mo5 I7 61.04(4) . .
Mo6 Mo5 I8 61.64(4) 2_566 2_566
Mo6 Mo5 I8 121.60(4) . 2_566
I5 Mo5 I6 90.05(4) . .
I5 Mo5 I7 89.91(4) . .
I5 Mo5 I8 175.95(5) . 2_566
I6 Mo5 I7 176.94(5) . .
I6 Mo5 I8 89.87(4) . 2_566
I7 Mo5 I8 89.95(4) . 2_566
O5 Mo5 Mo4 132.9(2) . 2_566
O5 Mo5 Mo4 137.3(2) . .
O5 Mo5 Mo6 136.4(3) . 2_566
O5 Mo5 Mo6 133.5(3) . .
O5 Mo5 I5 88.4(3) . .
O5 Mo5 I6 90.8(2) . .
O5 Mo5 I7 86.1(2) . .
O5 Mo5 I8 87.5(3) . 2_566
Mo4 Mo6 Mo4 89.64(4) . 2_566
Mo4 Mo6 Mo5 59.85(4) . 2_566
Mo4 Mo6 Mo5 59.94(4) 2_566 2_566
Mo4 Mo6 Mo5 59.96(4) . .
Mo4 Mo6 Mo5 59.77(4) 2_566 .
Mo4 Mo6 I5 61.61(3) . .
Mo4 Mo6 I5 120.92(5) 2_566 .
Mo4 Mo6 I6 121.34(5) . 2_566
Mo4 Mo6 I6 61.72(4) 2_566 2_566
Mo4 Mo6 I7 121.67(5) . .
Mo4 Mo6 I7 61.37(4) 2_566 .
Mo4 Mo6 I8 61.54(4) . .
Mo4 Mo6 I8 121.43(5) 2_566 .
Mo5 Mo6 Mo5 89.94(5) 2_566 .
Mo5 Mo6 I5 121.45(5) 2_566 .
Mo5 Mo6 I5 61.16(4) . .
Mo5 Mo6 I6 61.50(3) 2_566 2_566
Mo5 Mo6 I6 121.48(5) . 2_566
Mo5 Mo6 I7 121.29(5) 2_566 .
Mo5 Mo6 I7 61.71(4) . .
Mo5 Mo6 I8 61.50(4) 2_566 .
Mo5 Mo6 I8 121.49(5) . .
I5 Mo6 I8 90.27(4) . .
I6 Mo6 I5 176.57(5) 2_566 .
I6 Mo6 I8 89.90(4) 2_566 .
I7 Mo6 I5 89.99(4) . .
I7 Mo6 I6 89.63(4) . 2_566
I7 Mo6 I8 176.31(5) . .
O6 Mo6 Mo4 130.7(2) . .
O6 Mo6 Mo4 139.6(2) . 2_566
O6 Mo6 Mo5 135.0(3) . 2_566
O6 Mo6 Mo5 134.8(2) . .
O6 Mo6 I5 85.3(2) . .
O6 Mo6 I6 91.3(2) . 2_566
O6 Mo6 I7 91.2(3) . .
O6 Mo6 I8 85.1(3) . .
Mo1 I1 Mo2 57.02(3) . .
Mo1 I1 Mo3 56.80(3) . .
Mo3 I1 Mo2 56.65(3) . .
Mo1 I2 Mo2 56.82(3) . .
Mo3 I2 Mo1 57.02(3) 2_577 .
Mo3 I2 Mo2 56.87(3) 2_577 .
Mo2 I3 Mo1 56.88(3) 2_577 .
Mo2 I3 Mo3 57.10(3) 2_577 .
Mo3 I3 Mo1 56.85(3) . .
Mo1 I4 Mo2 56.86(3) 2_577 .
Mo1 I4 Mo3 56.86(3) 2_577 .
Mo2 I4 Mo3 56.49(3) . .
Mo4 I5 Mo6 56.78(3) . .
Mo5 I5 Mo4 57.01(4) . .
Mo5 I5 Mo6 57.16(3) . .
Mo5 I6 Mo4 56.93(4) . .
Mo6 I6 Mo4 56.99(3) 2_566 .
Mo6 I6 Mo5 57.17(3) 2_566 .
Mo4 I7 Mo5 56.95(3) 2_566 .
Mo6 I7 Mo4 57.30(4) . 2_566
Mo6 I7 Mo5 57.25(4) . .
Mo4 I8 Mo5 56.69(3) . 2_566
Mo4 I8 Mo6 56.70(4) . .
Mo5 I8 Mo6 56.86(4) 2_566 .
C11 O1 Mo1 141.0(7) . .
C21 O2 Mo2 143.4(7) . .
C31 O3 Mo3 132.2(7) . .
C41 O4 Mo4 142.3(7) . .
C51 O5 Mo5 135.3(8) . .
C61 O6 Mo6 146.7(8) . .
O11 N1 O12 121.0(11) . .
O11 N1 C14 120.4(11) . .
O12 N1 C14 118.5(11) . .
O21 N2 O22 123.4(11) . .
O21 N2 C24 119.1(11) . .
O22 N2 C24 117.2(11) . .
O31 N3 C34 120.0(16) . .
O32 N3 O31 122.7(13) . .
O32 N3 C34 117.2(17) . .
O41 N4 C44 117.7(13) . .
O42 N4 O41 125.7(15) . .
O42 N4 C44 116.5(14) . .
O51 N5 C54 117.5(13) . .
O52 N5 O51 125.3(13) . .
O52 N5 C54 117.1(14) . .
O61 N6 C64 115.9(12) . .
O62 N6 O61 124.4(12) . .
O62 N6 C64 119.7(11) . .
O1 C11 C12 123.5(10) . .
O1 C11 C16 124.5(11) . .
C16 C11 C12 111.9(11) . .
C13 C12 C11 123.3(11) . .
C12 C13 C14 119.4(11) . .
C13 C14 N1 118.8(10) . .
C13 C14 C15 121.9(11) . .
C15 C14 N1 119.2(11) . .
C14 C15 C16 117.2(11) . .
C15 C16 C11 126.1(11) . .
O2 C21 C22 120.4(10) . .
O2 C21 C26 126.1(9) . .
C22 C21 C26 113.5(9) . .
C23 C22 C21 124.7(12) . .
C24 C23 C22 117.6(11) . .
C23 C24 N2 119.5(11) . .
C23 C24 C25 122.2(10) . .
C25 C24 N2 118.2(11) . .
C26 C25 C24 118.7(11) . .
C25 C26 C21 123.2(11) . .
O3 C31 C32 121.4(11) . .
O3 C31 C36 121.1(11) . .
C36 C31 C32 117.5(11) . .
C33 C32 C31 121.3(13) . .
C32 C33 C34 118.9(13) . .
C33 C34 N3 119.9(14) . .
C35 C34 N3 117.4(14) . .
C35 C34 C33 122.7(12) . .
C36 C35 C34 117.6(13) . .
C35 C36 C31 122.1(13) . .
O4 C41 C42 125.2(10) . .
O4 C41 C46 118.7(11) . .
C42 C41 C46 115.9(11) . .
C43 C42 C41 121.4(11) . .
C42 C43 C44 120.8(12) . .
C43 C44 N4 119.4(13) . .
C45 C44 N4 121.3(12) . .
C45 C44 C43 119.3(12) . .
C44 C45 C46 122.4(12) . .
C45 C46 C41 120.2(12) . .
O5 C51 C52 121.4(12) . .
O5 C51 C56 122.4(12) . .
C52 C51 C56 116.2(11) . .
C51 C52 C53 122.8(12) . .
C54 C53 C52 117.5(12) . .
C53 C54 N5 119.6(12) . .
C55 C54 N5 118.2(13) . .
C55 C54 C53 122.2(11) . .
C54 C55 C56 118.3(13) . .
C55 C56 C51 122.9(13) . .
O6 C61 C62 116.6(12) . .
O6 C61 C66 124.5(11) . .
C66 C61 C62 118.9(12) . .
C63 C62 C61 120.0(13) . .
C62 C63 C64 119.7(13) . .
C63 C64 N6 120.0(12) . .
C65 C64 N6 118.7(12) . .
C65 C64 C63 121.4(12) . .
C64 C65 C66 119.9(12) . .
C65 C66 C61 120.1(12) . .
C121 N11 C111 108.4(9) . .
C121 N11 C131 110.9(9) . .
C131 N11 C111 108.4(9) . .
C141 N11 C111 110.7(9) . .
C141 N11 C121 108.9(9) . .
C141 N11 C131 109.5(9) . .
C112 C111 N11 116.5(10) . .
C111 C112 C113 112.6(12) . .
C114 C113 C112 119.0(17) . .
C122 C121 N11 113.9(10) . .
C121 C122 C123 110.3(11) . .
C124 C123 C122 110.2(12) . .
C132 C131 N11 115.2(11) . .
C133 C132 C131 113.0(11) . .
C132 C133 C134 114.7(10) . .
C142 C141 N11 118.9(12) . .
C141 C142 C143 109.6(14) . .
C144 C143 C142 119(2) . .
C211 N21 C221 109.6(13) . .
C211 N21 C231 109.6(17) . .
C211 N21 C241 112.2(15) . .
C231 N21 C221 112.1(14) . .
C231 N21 C241 109.4(13) . .
C241 N21 C221 103.9(15) . .
N21 C211 C212 111.1(16) . .
C211 C212 C213 105.7(16) . .
C214 C213 C212 110.1(18) . .
C222 C221 N21 115(2) . .
C221 C222 C223 108(2) . .
C22C C223 C222 126(3) . .
C22C C223 C22D 56(2) . .
C22D C223 C222 125(3) . .
N21 C231 C23A 148(3) . .
C23B C231 N21 116.6(17) . .
C23B C231 C23A 70(2) . .
C233 C23A C231 105(4) . .
C231 C23B C233 101.9(17) . .
C23A C233 C23B 64(2) . .
C234 C233 C23A 151(3) . .
C234 C233 C23B 102(2) . .
N21 C241 C242 117.4(14) . .
C243 C242 C241 108.3(15) . .
C242 C243 C244 111(2) . .
N1S C1S C2S 177(2) . .

loop_
_geom_bond_atom_site_label_1
_geom_bond_atom_site_label_2
_geom_bond_distance
_geom_bond_site_symmetry_2
Mo1 Mo2 2.6612(13) 2_577
Mo1 Mo2 2.6700(13) .
Mo1 Mo3 2.6596(14) .
Mo1 Mo3 2.6695(15) 2_577
Mo1 I1 2.7934(12) .
Mo1 I2 2.8015(12) .
Mo1 I3 2.7966(12) .
Mo1 I4 2.7913(12) 2_577
Mo1 O1 2.100(8) .
Mo2 Mo1 2.6611(13) 2_577
Mo2 Mo3 2.6566(13) .
Mo2 Mo3 2.6676(13) 2_577
Mo2 I1 2.8007(13) .
Mo2 I2 2.8104(12) .
Mo2 I3 2.7909(13) 2_577
Mo2 I4 2.7980(12) .
Mo2 O2 2.085(7) .
Mo3 Mo1 2.6695(15) 2_577
Mo3 Mo2 2.6676(13) 2_577
Mo3 I1 2.7986(12) .
Mo3 I2 2.7916(12) 2_577
Mo3 I3 2.7910(12) .
Mo3 I4 2.8157(12) .
Mo3 O3 2.095(7) .
Mo4 Mo5 2.6589(13) 2_566
Mo4 Mo5 2.6646(16) .
Mo4 Mo6 2.6611(14) .
Mo4 Mo6 2.6651(16) 2_566
Mo4 I5 2.7985(13) .
Mo4 I6 2.7988(14) .
Mo4 I7 2.7800(13) 2_566
Mo4 I8 2.7990(15) .
Mo4 O4 2.083(8) .
Mo5 Mo4 2.6589(13) 2_566
Mo5 Mo6 2.6691(14) 2_566
Mo5 Mo6 2.6709(16) .
Mo5 I5 2.7847(14) .
Mo5 I6 2.7918(13) .
Mo5 I7 2.7966(13) .
Mo5 I8 2.8014(14) 2_566
Mo5 O5 2.120(9) .
Mo6 Mo4 2.6651(16) 2_566
Mo6 Mo5 2.6691(14) 2_566
Mo6 I5 2.7987(12) .
Mo6 I6 2.7871(12) 2_566
Mo6 I7 2.7789(15) .
Mo6 I8 2.8051(15) .
Mo6 O6 2.079(9) .
I2 Mo3 2.7916(12) 2_577
I3 Mo2 2.7910(13) 2_577
I4 Mo1 2.7913(12) 2_577
I6 Mo6 2.7871(12) 2_566
I7 Mo4 2.7800(13) 2_566
I8 Mo5 2.8014(14) 2_566
O1 C11 1.216(13) .
O2 C21 1.221(11) .
O3 C31 1.288(13) .
O4 C41 1.248(13) .
O5 C51 1.283(14) .
O6 C61 1.297(14) .
N1 O11 1.239(13) .
N1 O12 1.255(13) .
N1 C14 1.448(15) .
N2 O21 1.215(14) .
N2 O22 1.237(13) .
N2 C24 1.469(14) .
N3 O31 1.239(19) .
N3 O32 1.211(18) .
N3 C34 1.452(16) .
N4 O41 1.221(16) .
N4 O42 1.207(15) .
N4 C44 1.452(18) .
N5 O51 1.255(17) .
N5 O52 1.213(16) .
N5 C54 1.471(15) .
N6 O61 1.247(13) .
N6 O62 1.213(13) .
N6 C64 1.469(16) .
C11 C12 1.479(16) .
C11 C16 1.395(15) .
C12 C13 1.353(15) .
C13 C14 1.380(16) .
C14 C15 1.383(15) .
C15 C16 1.386(16) .
C21 C22 1.418(14) .
C21 C26 1.437(15) .
C22 C23 1.394(16) .
C23 C24 1.365(17) .
C24 C25 1.401(16) .
C25 C26 1.373(15) .
C31 C32 1.419(16) .
C31 C36 1.410(16) .
C32 C33 1.369(16) .
C33 C34 1.389(19) .
C34 C35 1.389(19) .
C35 C36 1.385(16) .
C41 C42 1.417(17) .
C41 C46 1.458(15) .
C42 C43 1.378(17) .
C43 C44 1.393(16) .
C44 C45 1.362(17) .
C45 C46 1.364(17) .
C51 C52 1.390(16) .
C51 C56 1.391(18) .
C52 C53 1.391(15) .
C53 C54 1.381(18) .
C54 C55 1.371(17) .
C55 C56 1.375(17) .
C61 C62 1.422(17) .
C61 C66 1.399(17) .
C62 C63 1.372(17) .
C63 C64 1.387(17) .
C64 C65 1.375(17) .
C65 C66 1.382(16) .
N11 C111 1.534(14) .
N11 C121 1.526(15) .
N11 C131 1.529(13) .
N11 C141 1.511(15) .
C111 C112 1.466(16) .
C112 C113 1.474(18) .
C113 C114 1.38(2) .
C121 C122 1.468(17) .
C122 C123 1.577(18) .
C123 C124 1.494(18) .
C131 C132 1.516(17) .
C132 C133 1.516(16) .
C133 C134 1.544(17) .
C141 C142 1.460(18) .
C142 C143 1.52(2) .
C143 C144 1.39(2) .
N21 C211 1.49(2) .
N21 C221 1.58(2) .
N21 C231 1.51(2) .
N21 C241 1.54(2) .
C214 C213 1.44(2) .
C211 C212 1.52(2) .
C212 C213 1.57(2) .
C221 C222 1.38(3) .
C222 C223 1.58(3) .
C223 C22C 1.31(4) .
C223 C22D 1.47(4) .
C231 C23A 1.56(6) .
C231 C23B 1.42(2) .
C23A C233 1.51(6) .
C23B C233 1.69(3) .
C233 C234 1.47(3) .
C241 C242 1.55(2) .
C242 C243 1.53(3) .
C243 C244 1.53(2) .
N1S C1S 1.10(2) .
C1S C2S 1.40(2) .
